data_4341867
loop_
_publ_author_name
'Kotyrba, Martin R.'
'Cuervo-Reyes, Eduardo'
'Nesper, Reinhard'

_publ_section_title
;
 Crystal Structure and Electronic Properties of Y3AlC3.
;
_journal_issue 3
_journal_name_full 'Inorganic chemistry'
_journal_page_first 710
_journal_page_last 712
_journal_paper_doi 10.1021/ic5023664
_journal_volume 54
_journal_year 2015
_chemical_formula_moiety 'C3 Al Y3'
_chemical_formula_sum 'C3 Al Y3'
_chemical_formula_weight 329.74
_space_group_crystal_system orthorhombic
_space_group_IT_number 51
_space_group_name_Hall '-P 2a 2a'
_space_group_name_H-M_alt 'P m m a'
_symmetry_space_group_name_Hall '-P 2a 2a'
_symmetry_space_group_name_H-M 'P m m a'
_atom_sites_solution_primary direct
_audit_creation_date 2014-11-18
_audit_creation_method
;
Olex2 1.2
(compiled 2014.09.19 svn.r3010 for OlexSys, GUI svn.r4874)
;
_audit_update_record
;
2013-05-10 # Formatted by publCIF
;
_cell_angle_alpha 90
_cell_angle_beta 90
_cell_angle_gamma 90
_cell_formula_units_Z 2
_cell_length_a 7.0256(11)
_cell_length_b 3.5647(6)
_cell_length_c 9.9585(16)
_cell_measurement_reflns_used 1499
_cell_measurement_temperature 293
_cell_measurement_theta_max 31.77
_cell_measurement_theta_min 3.55
_cell_volume 249.40(7)
_computing_data_collection 'SMART v5.630 (Bruker, 2003)'
_computing_data_reduction 'SAINT v7.68A (Bruker, 2009)'
_computing_molecular_graphics 'Olex2 (Dolomanov et al., 2009)'
_computing_publication_material 'Olex2 (Dolomanov et al., 2009)'
_computing_structure_refinement
;
SHELXL, G.M. Sheldrick, Acta Cryst.
(2008). A64, 112-122
;
_computing_structure_solution
;
XS, G.M. Sheldrick, Acta Cryst.
(2008). A64, 112-122
;
_diffrn_ambient_temperature 293.0
_diffrn_detector 'CCD area detector'
_diffrn_detector_area_resol_mean 7.9
_diffrn_detector_type 'Bruker SMART CCD 1K area detector'
_diffrn_measured_fraction_theta_full 0.997
_diffrn_measured_fraction_theta_max 0.959
_diffrn_measurement_device 'three-circle diffractometer'
_diffrn_measurement_device_type 'Bruker SMART CCD 1K'
_diffrn_measurement_method '\w scans'
_diffrn_radiation_monochromator graphite
_diffrn_radiation_probe x-ray
_diffrn_radiation_type MoK\a
_diffrn_radiation_wavelength 0.71073
_diffrn_radiation_xray_symbol K-L~3~
_diffrn_reflns_av_R_equivalents 0.0329
_diffrn_reflns_av_unetI/netI 0.0236
_diffrn_reflns_Laue_measured_fraction_full 0.997
_diffrn_reflns_Laue_measured_fraction_max 0.959
_diffrn_reflns_limit_h_max 10
_diffrn_reflns_limit_h_min -10
_diffrn_reflns_limit_k_max 5
_diffrn_reflns_limit_k_min -5
_diffrn_reflns_limit_l_max 14
_diffrn_reflns_limit_l_min -14
_diffrn_reflns_number 3165
_diffrn_reflns_point_group_measured_fraction_full 0.997
_diffrn_reflns_point_group_measured_fraction_max 0.959
_diffrn_reflns_theta_full 25.242
_diffrn_reflns_theta_max 32.266
_diffrn_reflns_theta_min 2.045
_diffrn_source 'sealed X-ray tube'
_diffrn_source_current 5.0
_diffrn_source_power 0.1
_diffrn_source_target Mo
_diffrn_source_voltage 20.0
_diffrn_standards_number 0
_exptl_absorpt_coefficient_mu 34.614
_exptl_absorpt_correction_T_max 0.0888
_exptl_absorpt_correction_T_min 0.0252
_exptl_absorpt_correction_type multi-scan
_exptl_absorpt_process_details
;
SADABS-2008/1 (Bruker,2008) was used for absorption correction.
wR2(int) was 0.1661 before and 0.0453 after correction.
The Ratio of minimum to maximum transmission is 0.2838.
The \l/2 correction factor is 0.0015.
;
_exptl_crystal_colour 'metallic black'
_exptl_crystal_colour_lustre metallic
_exptl_crystal_colour_primary black
_exptl_crystal_density_diffrn 4.391
_exptl_crystal_description needle
_exptl_crystal_F_000 296
_exptl_crystal_recrystallization_method 'crystallized from Li-flux'
_exptl_crystal_size_max 0.28
_exptl_crystal_size_mid 0.08
_exptl_crystal_size_min 0.02
_refine_diff_density_max 1.225
_refine_diff_density_min -0.880
_refine_diff_density_rms 0.199
_refine_ls_extinction_method none
_refine_ls_goodness_of_fit_ref 1.038
_refine_ls_hydrogen_treatment undef
_refine_ls_matrix_type full
_refine_ls_number_parameters 25
_refine_ls_number_reflns 517
_refine_ls_number_restraints 0
_refine_ls_restrained_S_all 1.038
_refine_ls_R_factor_all 0.0247
_refine_ls_R_factor_gt 0.0208
_refine_ls_shift/su_max 0.000
_refine_ls_shift/su_mean 0.000
_refine_ls_structure_factor_coef Fsqd
_refine_ls_weighting_details
;
 w=1/[\s^2^(Fo^2^)+(0.0328P)^2^]
 where P=(Fo^2^+2Fc^2^)/3
;
_refine_ls_weighting_scheme calc
_refine_ls_wR_factor_gt 0.0500
_refine_ls_wR_factor_ref 0.0512
_reflns_Friedel_coverage 0.000
_reflns_number_gt 475
_reflns_number_total 517
_reflns_threshold_expression 'I > 2\s(I)'
_cod_data_source_file ic5023664_si_002.cif
_cod_data_source_block pmma
_cod_depositor_comments 'Adding full bibliography for 4341867.cif.'
_cod_database_code 4341867
_shelxl_version_number 2012-9
_shelx_space_group_comment
;
The symmetry employed for this shelxl refinement is uniquely defined
by the following loop, which should always be used as a source of
symmetry information in preference to the above space-group names.
They are only intended as comments.
;
_olex2_refinement_description
;
1. Others
 Fixed U12: Y1(0) Y2(0) Al1(0) C1(0) C2(0)
 Fixed U13: Y2(0) Al1(0) C2(0)
 Fixed U23: Y1(0) Y2(0) Al1(0) C1(0) C2(0)
 Fixed X: Y2(0.25) Al1(0.25) C2(0.25)
 Fixed Y: Y1(0.5) Y2(1) Al1(1) C1(0.5) C2(1)
;
_olex2_submission_original_sample_id mar1202072
_olex2_submission_special_instructions 'No special instructions were received'

loop_
_space_group_symop_operation_xyz
'x, y, z'
'-x+1/2, -y, z'
'-x, y, -z'
'x+1/2, -y, -z'
'-x, -y, -z'
'x-1/2, y, -z'
'x, -y, z'
'-x-1/2, y, z'

loop_
_atom_site_label
_atom_site_type_symbol
_atom_site_fract_x
_atom_site_fract_y
_atom_site_fract_z
_atom_site_U_iso_or_equiv
_atom_site_adp_type
_atom_site_occupancy
_atom_site_site_symmetry_order
_atom_site_calc_flag
_atom_site_refinement_flags_posn
_atom_site_refinement_flags_adp
_atom_site_refinement_flags_occupancy
Y1 Y 0.49213(4) 0.5000 0.19895(3) 0.01192(11) Uani 1 2 d S T P
Y2 Y 0.2500 1.0000 0.45824(5) 0.01165(12) Uani 1 4 d S T P
Al1 Al 0.2500 1.0000 0.00680(15) 0.0170(3) Uani 1 4 d S T P
C1 C 0.4911(4) 0.5000 0.5655(4) 0.0129(6) Uani 1 2 d S T P
C2 C 0.2500 1.0000 0.2093(5) 0.0118(8) Uani 1 4 d S T P

loop_
_atom_site_aniso_label
_atom_site_aniso_U_11
_atom_site_aniso_U_22
_atom_site_aniso_U_33
_atom_site_aniso_U_23
_atom_site_aniso_U_13
_atom_site_aniso_U_12
Y1 0.01127(17) 0.01225(17) 0.01226(19) 0.000 0.00122(11) 0.000
Y2 0.0104(2) 0.01042(19) 0.0141(2) 0.000 0.000 0.000
Al1 0.0203(8) 0.0199(7) 0.0109(7) 0.000 0.000 0.000
C1 0.0109(14) 0.0123(14) 0.0154(18) 0.000 -0.0018(11) 0.000
C2 0.011(2) 0.0137(19) 0.010(2) 0.000 0.000 0.000

loop_
_atom_type_symbol
_atom_type_description
_atom_type_scat_dispersion_real
_atom_type_scat_dispersion_imag
_atom_type_scat_source
C C 0.0033 0.0016 'International Tables Vol C Tables 4.2.6.8 and 6.1.1.4'
Al Al 0.0645 0.0514 'International Tables Vol C Tables 4.2.6.8 and 6.1.1.4'
Y Y -2.7962 3.5667 'International Tables Vol C Tables 4.2.6.8 and 6.1.1.4'

loop_
_geom_angle_atom_site_label_1
_geom_angle_atom_site_label_2
_geom_angle_atom_site_label_3
_geom_angle
_geom_angle_site_symmetry_1
_geom_angle_site_symmetry_3
Y1 Y1 Y1 180.0 1_545 1_565
Y1 Y1 Y1 90.0 2_565 1_565
Y1 Y1 Y1 90.0 2_565 1_545
Y1 Y1 Y2 60.040(7) 1_565 .
Y1 Y1 Y2 119.959(7) 1_545 .
Y1 Y1 Y2 60.039(7) 1_545 1_545
Y1 Y1 Y2 119.960(6) 1_565 1_545
Y1 Y1 Y2 61.534(7) 2_565 .
Y1 Y1 Y2 61.534(7) 2_565 1_545
Y2 Y1 Y2 59.920(13) 1_545 .
Al1 Y1 Y1 123.708(13) 5_675 2_565
Al1 Y1 Y1 123.092(12) 5_675 1_545
Al1 Y1 Y1 124.843(14) . 1_545
Al1 Y1 Y1 56.909(13) 5_665 1_545
Al1 Y1 Y1 124.843(14) 1_545 1_565
Al1 Y1 Y1 123.708(14) 5_665 2_565
Al1 Y1 Y1 56.956(14) . 2_565
Al1 Y1 Y1 55.157(14) . 1_565
Al1 Y1 Y1 56.909(13) 5_675 1_565
Al1 Y1 Y1 55.157(14) 1_545 1_545
Al1 Y1 Y1 56.956(14) 1_545 2_565
Al1 Y1 Y1 123.092(12) 5_665 1_565
Al1 Y1 Y2 117.98(2) 1_545 .
Al1 Y1 Y2 117.98(2) . 1_545
Al1 Y1 Y2 172.42(2) 5_675 1_545
Al1 Y1 Y2 84.18(3) 1_545 1_545
Al1 Y1 Y2 116.484(17) 5_675 .
Al1 Y1 Y2 116.483(17) 5_665 1_545
Al1 Y1 Y2 84.18(3) . .
Al1 Y1 Y2 172.42(2) 5_665 .
Al1 Y1 Al1 66.777(11) 1_545 5_665
Al1 Y1 Al1 66.18(2) 5_665 5_675
Al1 Y1 Al1 66.778(11) . 5_675
Al1 Y1 Al1 103.271(14) . 5_665
Al1 Y1 Al1 103.271(14) 1_545 5_675
Al1 Y1 Al1 69.69(3) . 1_545
C1 Y1 Y1 90.0 5_666 1_545
C1 Y1 Y1 92.87(8) 5_666 2_565
C1 Y1 Y1 90.0 5_666 1_565
C1 Y1 Y2 45.68(6) 5_666 1_545
C1 Y1 Y2 45.68(6) 5_666 .
C1 Y1 Al1 126.80(6) 5_666 5_675
C1 Y1 Al1 129.79(6) 5_666 .
C1 Y1 Al1 126.80(6) 5_666 5_665
C1 Y1 Al1 129.79(6) 5_666 1_545
C1 Y1 C2 89.58(12) 5_666 .
C1 Y1 C2 89.58(12) 5_666 1_545
C2 Y1 Y1 46.384(9) . 2_565
C2 Y1 Y1 136.283(10) . 1_545
C2 Y1 Y1 43.717(10) 1_545 1_545
C2 Y1 Y1 43.717(10) . 1_565
C2 Y1 Y1 46.384(9) 1_545 2_565
C2 Y1 Y1 136.283(10) 1_545 1_565
C2 Y1 Y2 90.10(8) 1_545 .
C2 Y1 Y2 43.94(11) . .
C2 Y1 Y2 43.94(11) 1_545 1_545
C2 Y1 Y2 90.10(8) . 1_545
C2 Y1 Al1 93.59(7) . 1_545
C2 Y1 Al1 90.83(7) 1_545 5_665
C2 Y1 Al1 40.24(11) . .
C2 Y1 Al1 90.83(7) . 5_675
C2 Y1 Al1 93.59(7) 1_545 .
C2 Y1 Al1 143.49(11) . 5_665
C2 Y1 Al1 143.49(11) 1_545 5_675
C2 Y1 Al1 40.24(11) 1_545 1_545
C2 Y1 C2 92.566(19) 1_545 .
Y2 Y2 Y1 119.960(7) 1_565 2_565
Y2 Y2 Y1 60.039(7) 1_545 2_565
Y2 Y2 Y2 180.0 1_565 1_545
C1 Y2 Y1 108.61(7) 2_575 2_565
C1 Y2 Y1 41.06(8) 6_556 2_565
C1 Y2 Y1 69.83(7) 2_565 2_565
C1 Y2 Y1 128.32(8) 5_676 2_565
C1 Y2 Y1 86.68(7) 6_566 2_565
C1 Y2 Y1 104.92(5) . 2_565
C1 Y2 Y1 85.64(7) 5_666 2_565
C1 Y2 Y1 157.14(8) 1_565 2_565
C1 Y2 Y2 134.18(5) 5_676 1_545
C1 Y2 Y2 48.33(5) 2_565 1_545
C1 Y2 Y2 134.18(5) 5_666 1_565
C1 Y2 Y2 131.67(5) 2_565 1_565
C1 Y2 Y2 131.67(5) 2_575 1_545
C1 Y2 Y2 45.82(5) 6_566 1_565
C1 Y2 Y2 131.67(5) . 1_565
C1 Y2 Y2 134.18(5) 6_566 1_545
C1 Y2 Y2 45.82(5) 5_676 1_565
C1 Y2 Y2 48.33(5) . 1_545
C1 Y2 Y2 134.18(5) 6_556 1_565
C1 Y2 Y2 48.33(5) 2_575 1_565
C1 Y2 Y2 48.33(5) 1_565 1_565
C1 Y2 Y2 45.82(5) 6_556 1_545
C1 Y2 Y2 131.67(5) 1_565 1_545
C1 Y2 Y2 45.82(5) 5_666 1_545
C1 Y2 C1 83.33(9) 1_565 .
C1 Y2 C1 161.72(4) 5_676 2_565
C1 Y2 C1 88.36(10) 6_556 6_566
C1 Y2 C1 88.36(10) 5_676 5_666
C1 Y2 C1 28.87(15) 5_676 1_565
C1 Y2 C1 91.31(4) 5_666 2_565
C1 Y2 C1 92.92(4) 6_566 2_565
C1 Y2 C1 28.87(15) 5_666 .
C1 Y2 C1 28.87(15) 6_556 2_565
C1 Y2 C1 92.92(4) 5_676 .
C1 Y2 C1 90.66(10) 6_556 5_666
C1 Y2 C1 161.72(4) 6_556 1_565
C1 Y2 C1 169.37(16) 6_556 5_676
C1 Y2 C1 133.03(15) 2_575 .
C1 Y2 C1 78.37(12) 1_565 2_575
C1 Y2 C1 161.72(4) 5_666 2_575
C1 Y2 C1 28.87(15) 6_566 2_575
C1 Y2 C1 161.72(4) 6_566 .
C1 Y2 C1 91.31(4) 6_556 .
C1 Y2 C1 83.33(9) 2_565 2_575
C1 Y2 C1 133.03(15) 1_565 2_565
C1 Y2 C1 92.92(4) 5_666 1_565
C1 Y2 C1 92.92(4) 6_556 2_575
C1 Y2 C1 91.31(4) 5_676 2_575
C1 Y2 C1 90.66(10) 5_676 6_566
C1 Y2 C1 91.31(4) 6_566 1_565
C1 Y2 C1 169.37(16) 6_566 5_666
C1 Y2 C1 78.37(12) 2_565 .
C2 Y2 Y1 43.657(9) . 2_565
C2 Y2 Y2 90.0 . 1_545
C2 Y2 Y2 90.0 . 1_565
C2 Y2 C1 113.49(7) . 2_565
C2 Y2 C1 113.49(7) . 2_575
C2 Y2 C1 113.49(7) . 1_565
C2 Y2 C1 84.69(8) . 6_556
C2 Y2 C1 84.69(8) . 6_566
C2 Y2 C1 84.69(8) . 5_676
C2 Y2 C1 113.49(7) . .
C2 Y2 C1 84.69(8) . 5_666
Y1 Al1 Y1 113.223(11) 1_565 5_665
Y1 Al1 Y1 102.25(4) 6_565 5_665
Y1 Al1 Y1 178.24(3) 2_565 5_675
Y1 Al1 Y1 104.33(5) 1_565 2_565
Y1 Al1 Y1 178.24(3) 1_565 6
Y1 Al1 Y1 113.222(11) . 5_675
Y1 Al1 Y1 104.33(5) 2_575 .
Y1 Al1 Y1 66.18(2) 5_665 5_675
Y1 Al1 Y1 67.42(3) 6_565 5_675
Y1 Al1 Y1 66.09(3) 1_565 2_575
Y1 Al1 Y1 113.223(11) 2_575 6
Y1 Al1 Y1 113.223(11) 2_565 6_565
Y1 Al1 Y1 76.730(14) 1_565 5_675
Y1 Al1 Y1 178.24(3) . 6_565
Y1 Al1 Y1 67.42(3) 6 5_665
Y1 Al1 Y1 66.18(2) 6 6_565
Y1 Al1 Y1 76.730(14) 2_565 6
Y1 Al1 Y1 76.730(14) 2_575 6_565
Y1 Al1 Y1 178.24(3) 2_575 5_665
Y1 Al1 Y1 112.066(12) . 6
Y1 Al1 Y1 112.066(12) 2_565 5_665
Y1 Al1 Y1 112.066(12) 2_575 5_675
Y1 Al1 Y1 69.69(3) 2_575 2_565
Y1 Al1 Y1 112.066(12) 1_565 6_565
Y1 Al1 Y1 69.69(3) 1_565 .
Y1 Al1 Y1 76.729(14) . 5_665
Y1 Al1 Y1 102.25(4) 6 5_675
Y1 Al1 Y1 66.09(3) 2_565 .
C2 Al1 Y1 52.16(2) . 2_565
C2 Al1 Y1 128.88(2) . 6
C2 Al1 Y1 52.17(2) . .
C2 Al1 Y1 128.88(2) . 5_665
C2 Al1 Y1 52.16(2) . 2_575
C2 Al1 Y1 128.88(2) . 6_565
C2 Al1 Y1 128.88(2) . 5_675
C2 Al1 Y1 52.16(2) . 1_565
Y1 C1 Y2 93.26(10) 5_666 5_676
Y1 C1 Y2 93.26(10) 5_666 5_666
Y1 C1 Y2 115.45(10) 5_666 1_545
Y1 C1 Y2 115.45(10) 5_666 .
Y2 C1 Y2 151.13(15) 5_666 .
Y2 C1 Y2 88.36(10) 5_676 5_666
Y2 C1 Y2 151.13(15) 5_676 1_545
Y2 C1 Y2 87.08(4) 5_676 .
Y2 C1 Y2 87.08(4) 5_666 1_545
Y2 C1 Y2 83.33(9) . 1_545
C1 C1 Y1 171.7(3) 5_666 5_666
C1 C1 Y2 70.33(19) 5_666 .
C1 C1 Y2 80.8(2) 5_666 5_666
C1 C1 Y2 70.33(19) 5_666 1_545
C1 C1 Y2 80.8(2) 5_666 5_676
Y1 C2 Y1 87.232(19) 2_565 .
Y1 C2 Y1 175.2(2) 2_575 .
Y1 C2 Y1 92.567(19) 2_565 2_575
Y1 C2 Y1 87.231(19) 1_565 2_575
Y1 C2 Y1 92.566(19) 1_565 .
Y1 C2 Y1 175.2(2) 2_565 1_565
Y1 C2 Y2 92.41(11) 2_565 .
Y1 C2 Y2 92.41(11) . .
Y1 C2 Y2 92.41(11) 2_575 .
Y1 C2 Y2 92.41(11) 1_565 .
Al1 C2 Y1 87.59(11) . .
Al1 C2 Y1 87.59(11) . 2_565
Al1 C2 Y1 87.59(11) . 2_575
Al1 C2 Y1 87.59(11) . 1_565
Al1 C2 Y2 180.0 . .

loop_
_geom_bond_atom_site_label_1
_geom_bond_atom_site_label_2
_geom_bond_distance
_geom_bond_site_symmetry_2
Y1 Y1 3.4022(8) 2_565
Y1 Y1 3.5647(6) 1_545
Y1 Y1 3.5647(6) 1_565
Y1 Y2 3.5690(6) .
Y1 Y2 3.5690(6) 1_545
Y1 Al1 3.2645(10) 5_665
Y1 Al1 3.1197(10) 1_545
Y1 Al1 3.2645(10) 5_675
Y1 Al1 3.1197(10) .
Y1 C1 2.348(4) 5_666
Y1 C2 2.4660(4) 1_545
Y1 C2 2.4660(4) .
Y2 Y1 3.5690(6) 2_565
Y2 Y2 3.5647(6) 1_565
Y2 Y2 3.5647(6) 1_545
Y2 C1 2.557(2) 5_676
Y2 C1 2.557(2) 5_666
Y2 C1 2.681(2) 2_565
Y2 C1 2.681(2) 1_565
Y2 C1 2.557(2) 6_556
Y2 C1 2.557(2) 6_566
Y2 C1 2.681(2) .
Y2 C1 2.681(2) 2_575
Y2 C2 2.479(5) .
Al1 Y1 3.1197(10) 1_565
Al1 Y1 3.1197(10) 2_565
Al1 Y1 3.2646(10) 5_675
Al1 Y1 3.2646(10) 6_565
Al1 Y1 3.1197(10) 2_575
Al1 Y1 3.2646(10) 5_665
Al1 Y1 3.2646(10) 6
Al1 C2 2.017(5) .
C1 Y1 2.348(4) 5_666
C1 Y2 2.681(2) 1_545
C1 Y2 2.557(2) 5_666
C1 Y2 2.557(2) 5_676
C1 C1 1.311(7) 5_666
C2 Y1 2.4660(4) 2_565
C2 Y1 2.4660(4) 2_575
C2 Y1 2.4660(4) 1_565
